data_7129927
loop_
_publ_author_name
'Miele, Margherita'
'Castoldi, Laura'
'Simeone, Xenia'
'Holzer, Wolfgang'
'Pace, Vittorio'

_publ_section_title
;
 Straightforward Synthesis of Bench-Stable Heteroatom-Centered
 Difluoromethylated Entities via the Controlled Nucleophilic Transfer from
 Activated TMSCHF2
;
_journal_name_full 'Chemical Communications'
_journal_paper_doi 10.1039/D2CC00886F
_journal_year 2022
_chemical_formula_moiety 'C10 H18 F2 N Sn'
_chemical_formula_sum 'C10 H19 F2 N Sn'
_chemical_formula_weight 309.95
_space_group_crystal_system tetragonal
_space_group_IT_number 96
_space_group_name_Hall 'P 4nw 2abw'
_space_group_name_H-M_alt 'P 43 21 2'
_atom_sites_solution_hydrogens geom
_atom_sites_solution_primary direct
_audit_block_doi 10.5517/ccdc.csd.cc2b5mjp
_audit_creation_date 2022-01-21
_audit_creation_method
;
Olex2 1.5
(compiled 2021.12.09 svn.r5202d8cf for OlexSys, GUI svn.r6439)
;
_audit_update_record
;
2022-02-06 deposited with the CCDC.	2022-04-05 downloaded from the CCDC.
;
_cell_angle_alpha 90
_cell_angle_beta 90
_cell_angle_gamma 90
_cell_formula_units_Z 8
_cell_length_a 8.987(4)
_cell_length_b 8.987(4)
_cell_length_c 28.74(4)
_cell_measurement_reflns_used 232
_cell_measurement_temperature 100
_cell_measurement_theta_max 60.89
_cell_measurement_theta_min 7.26
_cell_volume 2321(4)
_computing_cell_refinement
;
X-Area Recipe 1.36.0.0 (STOE, 2020)
;
_computing_data_collection
;
X-Area Pilatus3_SV 1.31.170.0 (STOE, 2020)
;
_computing_data_reduction
;
X-Area Integrate 1.78.3.0 (STOE, 2020)
X-Area LANA 1.83.8.0 (STOE, 2020)
;
_computing_molecular_graphics 'Olex2 1.5 (Dolomanov et al., 2009)'
_computing_publication_material
;
STOE & Cie GmbH, X-Area, software package for collecting single-crystal or
multi-domain crystal data on STOE area-detector diffractometers, for image 
processing, for the correction and scaling of reflection intensities and 
for outlier rejection, version 1.90, Darmstadt 2020
;
_computing_structure_refinement 'SHELXL 2018/3 (Sheldrick, 2015)'
_computing_structure_solution 'XS  (Sheldrick, 2008)'
_diffrn_ambient_temperature 100
_diffrn_detector 'EIGER2 500K'
_diffrn_detector_area_resol_mean 13.33
_diffrn_measured_fraction_theta_full 0.998
_diffrn_measured_fraction_theta_max 0.952
_diffrn_measurement_details
;
 3380 frames, detector distance = 40 mm
;
_diffrn_measurement_device 'Eulerian 4-circle diffractometer'
_diffrn_measurement_device_type 'STOE STADIVARI'
_diffrn_measurement_method 'rotation method, \w scans'
_diffrn_radiation_collimation '1.2 mm, 0.6 diameter'
_diffrn_radiation_monochromator 'Graded multilayer mirror'
_diffrn_radiation_probe x-ray
_diffrn_radiation_type 'Cu K\a'
_diffrn_radiation_wavelength 1.54186
_diffrn_reflns_av_R_equivalents 0.0266
_diffrn_reflns_av_unetI/netI 0.0204
_diffrn_reflns_Laue_measured_fraction_full 0.998
_diffrn_reflns_Laue_measured_fraction_max 0.952
_diffrn_reflns_limit_h_max 10
_diffrn_reflns_limit_h_min -7
_diffrn_reflns_limit_k_max 10
_diffrn_reflns_limit_k_min -6
_diffrn_reflns_limit_l_max 29
_diffrn_reflns_limit_l_min -35
_diffrn_reflns_number 8620
_diffrn_reflns_point_group_measured_fraction_full 0.974
_diffrn_reflns_point_group_measured_fraction_max 0.923
_diffrn_reflns_theta_full 67.686
_diffrn_reflns_theta_max 74.375
_diffrn_reflns_theta_min 5.157
_diffrn_source 'Primux 100 micro'
_diffrn_source_current 1.00
_diffrn_source_power 0.050
_diffrn_source_voltage 50
_exptl_absorpt_coefficient_mu 17.467
_exptl_absorpt_correction_T_max 0.0341
_exptl_absorpt_correction_T_min 0.0252
_exptl_absorpt_correction_type multi-scan
_exptl_absorpt_process_details
;
STOE LANA, absorption correction by scaling of reflection intensities.
J. Koziskova, F. Hahn, J. Richter, J. Kozisek, "Comparison of different
absorption corrections on the model structure of tetrakis(\m~2~-acetato)-
diaqua-di-copper(II)", Acta Chimica Slovaca, vol. 9, no. 2, 2016, pp. 136 - 140.
;
_exptl_crystal_colour 'clear colourless'
_exptl_crystal_density_diffrn 1.774
_exptl_crystal_density_method 'not measured'
_exptl_crystal_description block
_exptl_crystal_F_000 1232
_exptl_crystal_size_max 0.1
_exptl_crystal_size_mid 0.1
_exptl_crystal_size_min 0.1
_exptl_crystal_size_rad 0.100
_refine_diff_density_max 0.988
_refine_diff_density_min -0.539
_refine_diff_density_rms 0.111
_refine_ls_abs_structure_details
;
 Refined as an inversion twin.
;
_refine_ls_abs_structure_Flack 0.35(3)
_refine_ls_extinction_method none
_refine_ls_goodness_of_fit_ref 1.086
_refine_ls_hydrogen_treatment mixed
_refine_ls_matrix_type full
_refine_ls_number_parameters 135
_refine_ls_number_reflns 2195
_refine_ls_number_restraints 0
_refine_ls_restrained_S_all 1.086
_refine_ls_R_factor_all 0.0383
_refine_ls_R_factor_gt 0.0344
_refine_ls_shift/su_max 0.001
_refine_ls_shift/su_mean 0.000
_refine_ls_structure_factor_coef Fsqd
_refine_ls_weighting_details 'w=1/[\s^2^(Fo^2^)+(0.0439P)^2^+5.9937P] where P=(Fo^2^+2Fc^2^)/3'
_refine_ls_weighting_scheme calc
_refine_ls_wR_factor_gt 0.0852
_refine_ls_wR_factor_ref 0.0874
_reflns_Friedel_coverage 0.571
_reflns_Friedel_fraction_full 0.936
_reflns_Friedel_fraction_max 0.876
_reflns_number_gt 2006
_reflns_number_total 2195
_reflns_threshold_expression 'I > 2\s(I)'
_cod_data_source_file d2cc00886f2.cif
_cod_data_source_block mami1213a_3
_cod_database_code 7129927
_shelx_space_group_comment
;
The symmetry employed for this shelxl refinement is uniquely defined
by the following loop, which should always be used as a source of
symmetry information in preference to the above space-group names.
They are only intended as comments.
;
_shelx_estimated_absorpt_t_max 0.274
_shelx_estimated_absorpt_t_min 0.274

loop_
_space_group_symop_operation_xyz
'x, y, z'
'-y+1/2, x+1/2, z+3/4'
'-x, -y, z+1/2'
'y+1/2, -x+1/2, z+1/4'
'x+1/2, -y+1/2, -z+1/4'
'-x+1/2, y+1/2, -z+3/4'
'y, x, -z'
'-y, -x, -z+1/2'

loop_
_atom_site_label
_atom_site_type_symbol
_atom_site_fract_x
_atom_site_fract_y
_atom_site_fract_z
_atom_site_U_iso_or_equiv
_atom_site_adp_type
_atom_site_occupancy
_atom_site_site_symmetry_order
_atom_site_calc_flag
_atom_site_refinement_flags_posn
_atom_site_refinement_flags_adp
_atom_site_refinement_flags_occupancy
_atom_site_disorder_assembly
_atom_site_disorder_group
Sn1 Sn -0.00273(6) 0.28544(5) 0.82729(2) 0.03054(16) Uani 1 1 d . . . . .
F1B F -0.129(2) -0.015(2) 0.8101(9) 0.071(2) Uani 0.3333 1 d . . P A 2
F1C F -0.067(2) -0.014(2) 0.7884(8) 0.071(2) Uani 0.3333 1 d . . P A 3
F1A F -0.104(2) -0.0366(19) 0.8394(8) 0.071(2) Uani 0.3333 1 d . . P A 1
N1 N -0.0069(8) 0.5615(6) 0.82861(17) 0.0302(12) Uani 1 1 d . . . . .
C1 C 0.0901(11) 0.6091(9) 0.7911(3) 0.0417(19) Uani 1 1 d . . . . .
H1A H 0.131103 0.708646 0.798422 0.050 Uiso 1 1 calc R U . . .
H1B H 0.031589 0.617637 0.761994 0.050 Uiso 1 1 calc R U . . .
F2A F 0.1361(18) -0.015(2) 0.8191(7) 0.071(2) Uani 0.3333 1 d . . P A 1
F2B F 0.069(2) -0.021(2) 0.8650(8) 0.071(2) Uani 0.3333 1 d . . P A 2
F2C F -0.011(2) -0.0253(18) 0.8650(8) 0.071(2) Uani 0.3333 1 d . . P A 3
C2 C 0.2151(11) 0.5024(11) 0.7837(3) 0.050(2) Uani 1 1 d . . . . .
H2A H 0.282160 0.505857 0.811056 0.060 Uiso 1 1 calc R U . . .
H2B H 0.273169 0.533803 0.756153 0.060 Uiso 1 1 calc R U . . .
C3 C 0.1620(11) 0.3428(10) 0.7766(3) 0.046(2) Uani 1 1 d . . . . .
H3A H 0.247591 0.273931 0.779322 0.055 Uiso 1 1 calc R U . . .
H3B H 0.119551 0.332131 0.745036 0.055 Uiso 1 1 calc R U . . .
C4 C 0.0541(9) 0.6030(8) 0.8731(2) 0.0311(16) Uani 1 1 d . . . . .
H4A H 0.017707 0.702979 0.882035 0.037 Uiso 1 1 calc R U . . .
H4B H 0.164083 0.606721 0.871203 0.037 Uiso 1 1 calc R U . . .
C5 C 0.0076(10) 0.4915(10) 0.9085(2) 0.0415(17) Uani 1 1 d . . . . .
H5A H -0.102112 0.494094 0.911506 0.050 Uiso 1 1 calc R U . . .
H5B H 0.050509 0.519582 0.938977 0.050 Uiso 1 1 calc R U . . .
C6 C 0.0554(10) 0.3342(9) 0.8968(3) 0.0391(17) Uani 1 1 d . . . . .
H6A H 0.005902 0.263009 0.918033 0.047 Uiso 1 1 calc R U . . .
H6B H 0.164342 0.324235 0.900871 0.047 Uiso 1 1 calc R U . . .
C7 C -0.1628(9) 0.6051(8) 0.8228(3) 0.0364(18) Uani 1 1 d . . . . .
H7A H -0.168073 0.704290 0.807944 0.044 Uiso 1 1 calc R U . . .
H7B H -0.211297 0.611792 0.853689 0.044 Uiso 1 1 calc R U . . .
C8 C -0.2448(9) 0.4912(10) 0.7927(3) 0.0407(18) Uani 1 1 d . . . . .
H8A H -0.351135 0.519112 0.790854 0.049 Uiso 1 1 calc R U . . .
H8B H -0.203380 0.494000 0.760819 0.049 Uiso 1 1 calc R U . . .
C9 C -0.2325(10) 0.3337(9) 0.8115(3) 0.0395(18) Uani 1 1 d . . . . .
H9A H -0.270074 0.262163 0.788075 0.047 Uiso 1 1 calc R U . . .
H9B H -0.293663 0.323569 0.839972 0.047 Uiso 1 1 calc R U . . .
C10 C 0.0060(12) 0.0366(9) 0.8238(3) 0.052(2) Uani 1 1 d . . . . .
H10A H 0.077038 0.011710 0.798175 0.063 Uiso 0.3333 1 calc R U P A 2
H10B H 0.112219 0.015348 0.815805 0.063 Uiso 0.3333 1 calc R U P A 3
H10 H -0.022258 0.028669 0.790251 2(6) Uiso 0.3333 1 calc R . P A 1

loop_
_atom_site_aniso_label
_atom_site_aniso_U_11
_atom_site_aniso_U_22
_atom_site_aniso_U_33
_atom_site_aniso_U_23
_atom_site_aniso_U_13
_atom_site_aniso_U_12
Sn1 0.0365(3) 0.0243(2) 0.0308(2) 0.00304(17) 0.0011(2) -0.00136(19)
F1B 0.055(5) 0.037(3) 0.120(8) 0.013(4) -0.011(5) -0.011(4)
F1C 0.055(5) 0.037(3) 0.120(8) 0.013(4) -0.011(5) -0.011(4)
F1A 0.055(5) 0.037(3) 0.120(8) 0.013(4) -0.011(5) -0.011(4)
N1 0.047(3) 0.026(3) 0.018(2) -0.0001(19) -0.003(3) -0.005(3)
C1 0.066(6) 0.033(4) 0.026(4) -0.006(3) 0.009(4) -0.018(4)
F2A 0.055(5) 0.037(3) 0.120(8) 0.013(4) -0.011(5) -0.011(4)
F2B 0.055(5) 0.037(3) 0.120(8) 0.013(4) -0.011(5) -0.011(4)
F2C 0.055(5) 0.037(3) 0.120(8) 0.013(4) -0.011(5) -0.011(4)
C2 0.063(5) 0.044(5) 0.043(4) -0.009(4) 0.024(4) -0.022(5)
C3 0.057(5) 0.041(4) 0.041(4) -0.010(4) 0.019(4) -0.011(4)
C4 0.040(4) 0.033(4) 0.020(3) -0.009(3) -0.004(3) 0.002(3)
C5 0.054(4) 0.051(4) 0.020(3) 0.008(3) -0.004(3) 0.015(6)
C6 0.047(5) 0.038(4) 0.032(4) 0.009(3) -0.001(3) 0.008(3)
C7 0.054(5) 0.028(4) 0.027(4) 0.003(3) -0.014(3) 0.005(3)
C8 0.046(4) 0.031(4) 0.045(4) 0.001(4) -0.019(3) -0.004(4)
C9 0.040(4) 0.035(4) 0.044(4) 0.006(3) -0.008(4) 0.000(4)
C10 0.053(5) 0.034(5) 0.070(6) 0.003(4) -0.011(6) -0.004(4)

loop_
_atom_type_symbol
_atom_type_description
_atom_type_scat_dispersion_real
_atom_type_scat_dispersion_imag
_atom_type_scat_source
C C 0.0181 0.0091 'International Tables Vol C Tables 4.2.6.8 and 6.1.1.4'
H H 0.0000 0.0000 'International Tables Vol C Tables 4.2.6.8 and 6.1.1.4'
F F 0.0727 0.0534 'International Tables Vol C Tables 4.2.6.8 and 6.1.1.4'
N N 0.0311 0.0180 'International Tables Vol C Tables 4.2.6.8 and 6.1.1.4'
Sn Sn 0.0259 5.4591 'International Tables Vol C Tables 4.2.6.8 and 6.1.1.4'

loop_
_geom_angle_atom_site_label_1
_geom_angle_atom_site_label_2
_geom_angle_atom_site_label_3
_geom_angle
_geom_angle_site_symmetry_1
_geom_angle_site_symmetry_3
_geom_angle_publ_flag
C3 Sn1 N1 77.3(3) . . ?
C3 Sn1 C9 118.1(4) . . ?
C3 Sn1 C10 100.7(4) . . ?
C6 Sn1 N1 77.4(2) . . ?
C6 Sn1 C3 115.0(4) . . ?
C6 Sn1 C9 113.2(3) . . ?
C6 Sn1 C10 103.9(3) . . ?
C9 Sn1 N1 77.8(3) . . ?
C9 Sn1 C10 103.0(3) . . ?
C10 Sn1 N1 178.0(3) . . ?
C1 N1 Sn1 105.9(4) . . ?
C1 N1 C7 114.3(6) . . ?
C4 N1 Sn1 105.5(4) . . ?
C4 N1 C1 110.8(7) . . ?
C4 N1 C7 113.3(6) . . ?
C7 N1 Sn1 106.3(4) . . ?
N1 C1 H1A 109.3 . . ?
N1 C1 H1B 109.3 . . ?
N1 C1 C2 111.5(7) . . ?
H1A C1 H1B 108.0 . . ?
C2 C1 H1A 109.3 . . ?
C2 C1 H1B 109.3 . . ?
C1 C2 H2A 109.0 . . ?
C1 C2 H2B 109.0 . . ?
C1 C2 C3 112.8(8) . . ?
H2A C2 H2B 107.8 . . ?
C3 C2 H2A 109.0 . . ?
C3 C2 H2B 109.0 . . ?
Sn1 C3 H3A 109.5 . . ?
Sn1 C3 H3B 109.5 . . ?
C2 C3 Sn1 110.6(5) . . ?
C2 C3 H3A 109.5 . . ?
C2 C3 H3B 109.5 . . ?
H3A C3 H3B 108.1 . . ?
N1 C4 H4A 109.9 . . ?
N1 C4 H4B 109.9 . . ?
N1 C4 C5 109.0(6) . . ?
H4A C4 H4B 108.3 . . ?
C5 C4 H4A 109.9 . . ?
C5 C4 H4B 109.9 . . ?
C4 C5 H5A 108.9 . . ?
C4 C5 H5B 108.9 . . ?
C4 C5 C6 113.4(6) . . ?
H5A C5 H5B 107.7 . . ?
C6 C5 H5A 108.9 . . ?
C6 C5 H5B 108.9 . . ?
Sn1 C6 H6A 109.8 . . ?
Sn1 C6 H6B 109.8 . . ?
C5 C6 Sn1 109.5(5) . . ?
C5 C6 H6A 109.8 . . ?
C5 C6 H6B 109.8 . . ?
H6A C6 H6B 108.2 . . ?
N1 C7 H7A 109.6 . . ?
N1 C7 H7B 109.6 . . ?
N1 C7 C8 110.2(6) . . ?
H7A C7 H7B 108.1 . . ?
C8 C7 H7A 109.6 . . ?
C8 C7 H7B 109.6 . . ?
C7 C8 H8A 109.0 . . ?
C7 C8 H8B 109.0 . . ?
H8A C8 H8B 107.8 . . ?
C9 C8 C7 112.8(6) . . ?
C9 C8 H8A 109.0 . . ?
C9 C8 H8B 109.0 . . ?
Sn1 C9 H9A 109.8 . . ?
Sn1 C9 H9B 109.8 . . ?
C8 C9 Sn1 109.3(6) . . ?
C8 C9 H9A 109.8 . . ?
C8 C9 H9B 109.8 . . ?
H9A C9 H9B 108.3 . . ?
Sn1 C10 H10A 106.2 . . ?
Sn1 C10 H10B 103.6 . . ?
Sn1 C10 H10 96.1 . . ?
F1B C10 Sn1 109.0(10) . . ?
F1B C10 F2B 118.4(14) . . ?
F1B C10 H10A 106.2 . . ?
F1C C10 Sn1 111.8(10) . . ?
F1C C10 F2C 120.0(13) . . ?
F1C C10 H10B 103.6 . . ?
F1A C10 Sn1 118.3(10) . . ?
F1A C10 H10 96.1 . . ?
F2A C10 Sn1 113.8(10) . . ?
F2A C10 F1A 124.5(14) . . ?
F2A C10 H10 96.1 . . ?
F2B C10 Sn1 110.1(9) . . ?
F2B C10 H10A 106.2 . . ?
F2C C10 Sn1 112.2(9) . . ?
F2C C10 H10B 103.6 . . ?

loop_
_geom_bond_atom_site_label_1
_geom_bond_atom_site_label_2
_geom_bond_distance
_geom_bond_site_symmetry_2
_geom_bond_publ_flag
Sn1 N1 2.481(6) . ?
Sn1 C3 2.139(8) . ?
Sn1 C6 2.111(8) . ?
Sn1 C9 2.158(9) . ?
Sn1 C10 2.240(8) . ?
F1B C10 1.36(2) . ?
F1C C10 1.29(2) . ?
F1A C10 1.27(2) . ?
N1 C1 1.452(10) . ?
N1 C4 1.440(9) . ?
N1 C7 1.465(11) . ?
C1 H1A 0.9900 . ?
C1 H1B 0.9900 . ?
C1 C2 1.492(13) . ?
F2A C10 1.27(2) . ?
F2B C10 1.41(2) . ?
F2C C10 1.32(2) . ?
C2 H2A 0.9900 . ?
C2 H2B 0.9900 . ?
C2 C3 1.525(12) . ?
C3 H3A 0.9900 . ?
C3 H3B 0.9900 . ?
C4 H4A 0.9900 . ?
C4 H4B 0.9900 . ?
C4 C5 1.489(11) . ?
C5 H5A 0.9900 . ?
C5 H5B 0.9900 . ?
C5 C6 1.515(12) . ?
C6 H6A 0.9900 . ?
C6 H6B 0.9900 . ?
C7 H7A 0.9900 . ?
C7 H7B 0.9900 . ?
C7 C8 1.529(10) . ?
C8 H8A 0.9900 . ?
C8 H8B 0.9900 . ?
C8 C9 1.519(11) . ?
C9 H9A 0.9900 . ?
C9 H9B 0.9900 . ?
C10 H10A 1.0000 . ?
C10 H10B 1.0000 . ?
C10 H10 1.0000 . ?

loop_
_geom_torsion_atom_site_label_1
_geom_torsion_atom_site_label_2
_geom_torsion_atom_site_label_3
_geom_torsion_atom_site_label_4
_geom_torsion
_geom_torsion_site_symmetry_1
_geom_torsion_site_symmetry_2
_geom_torsion_site_symmetry_3
_geom_torsion_site_symmetry_4
_geom_torsion_publ_flag
Sn1 N1 C1 C2 -32.2(8) . . . . ?
Sn1 N1 C4 C5 -35.1(7) . . . . ?
Sn1 N1 C7 C8 -31.5(7) . . . . ?
N1 C1 C2 C3 53.6(9) . . . . ?
N1 C4 C5 C6 58.0(9) . . . . ?
N1 C7 C8 C9 55.2(9) . . . . ?
C1 N1 C4 C5 -149.3(7) . . . . ?
C1 N1 C7 C8 84.9(8) . . . . ?
C1 C2 C3 Sn1 -46.1(9) . . . . ?
C4 N1 C1 C2 81.7(8) . . . . ?
C4 N1 C7 C8 -146.9(6) . . . . ?
C4 C5 C6 Sn1 -48.8(8) . . . . ?
C7 N1 C1 C2 -148.8(7) . . . . ?
C7 N1 C4 C5 80.7(8) . . . . ?
C7 C8 C9 Sn1 -48.7(8) . . . . ?

loop_
_twin_individual_id
_twin_individual_mass_fraction_refined
1 0.65(3)
2 0.35(3)
